data_4321364
loop_
_publ_author_name
'Chuan He'
'Victoria Gomez'
'Bernhard Spingler'
'Stephen J. Lippard'

_publ_section_title
;
 Monodentate-Bridged Phosphodiester and Sulfate Complexes: Structural
 Insights into the Biological Activation of Phosphodiesters, Sulfate, and
 Sulfate Esters
;
_journal_name_full 'Inorganic Chemistry'
_journal_page_first 4188
_journal_page_last 4189
_journal_paper_doi 10.1021/ic000391i
_journal_volume 39
_journal_year 2000
_chemical_formula_sum 'C37.5 H46 Mn2 N8 O11.5 S2'
_chemical_formula_weight 966.82
_chemical_name_common (2)3.5MeOH
_chemical_name_systematic
; 
 ? 
;
_space_group_IT_number 14
_symmetry_cell_setting monoclinic
_symmetry_space_group_name_Hall '-P 2yn'
_symmetry_space_group_name_H-M 'P 1 21/n 1'
_atom_sites_solution_hydrogens geom
_atom_sites_solution_primary direct
_atom_sites_solution_secondary difmap
_audit_creation_method SHELXL-97
_cell_angle_alpha 90.00
_cell_angle_beta 94.6870(10)
_cell_angle_gamma 90.00
_cell_formula_units_Z 4
_cell_length_a 10.11660(10)
_cell_length_b 18.8468(2)
_cell_length_c 22.18160(10)
_cell_measurement_temperature 188(2)
_cell_volume 4215.12(6)
_computing_structure_refinement 'SHELXL-97 (Sheldrick, 1997)'
_computing_structure_solution 'SHELXS-97 (Sheldrick, 1990)'
_diffrn_ambient_temperature 188(2)
_diffrn_measured_fraction_theta_full 0.999
_diffrn_measured_fraction_theta_max 0.999
_diffrn_radiation_monochromator graphite
_diffrn_radiation_source 'fine-focus sealed tube'
_diffrn_radiation_type MoK\a
_diffrn_radiation_wavelength 0.71073
_diffrn_reflns_av_R_equivalents 0.0290
_diffrn_reflns_av_sigmaI/netI 0.0322
_diffrn_reflns_limit_h_max 8
_diffrn_reflns_limit_h_min -11
_diffrn_reflns_limit_k_max 20
_diffrn_reflns_limit_k_min -20
_diffrn_reflns_limit_l_max 24
_diffrn_reflns_limit_l_min -23
_diffrn_reflns_number 18406
_diffrn_reflns_theta_full 23.00
_diffrn_reflns_theta_max 23.00
_diffrn_reflns_theta_min 1.42
_exptl_absorpt_coefficient_mu 0.768
_exptl_crystal_density_diffrn 1.524
_exptl_crystal_density_method 'not measured'
_exptl_crystal_F_000 2004
_exptl_crystal_size_max 0.3
_exptl_crystal_size_mid 0.2
_exptl_crystal_size_min 0.1
_refine_diff_density_max 0.966
_refine_diff_density_min -0.572
_refine_diff_density_rms 0.074
_refine_ls_extinction_method none
_refine_ls_goodness_of_fit_ref 1.138
_refine_ls_hydrogen_treatment mixed
_refine_ls_matrix_type full
_refine_ls_number_parameters 536
_refine_ls_number_reflns 5857
_refine_ls_number_restraints 3
_refine_ls_restrained_S_all 1.142
_refine_ls_R_factor_all 0.0513
_refine_ls_R_factor_gt 0.0418
_refine_ls_shift/su_max 0.002
_refine_ls_shift/su_mean 0.000
_refine_ls_structure_factor_coef Fsqd
_refine_ls_weighting_details 'calc w=1/[\s^2^(Fo^2^)+(0.1000P)^2^+0.0000P] where P=(Fo^2^+2Fc^2^)/3'
_refine_ls_weighting_scheme calc
_refine_ls_wR_factor_gt 0.1351
_refine_ls_wR_factor_ref 0.1404
_reflns_number_gt 4966
_reflns_number_total 5857
_reflns_threshold_expression >2sigma(I)
_cod_data_source_file ic000391i_2.cif
_cod_data_source_block (2)3.5MeOH
_cod_depositor_comments
;
The following automatic conversions were performed:

'_symmetry_cell_setting' value 'Monoclinic' changed to 'monoclinic'
according to the built-in table from CIF Core dictionary named
'cif_core.dic' version 2.4.1 from 2010-06-29.

Automatic conversion script
Id: cif_fix_values 1646 2011-03-28 12:23:43Z adriana 
;
_cod_original_formula_sum 'C37.50 H46 Mn2 N8 O11.50 S2'
_cod_database_code 4321364

loop_
_symmetry_equiv_pos_as_xyz
'x, y, z'
'-x+1/2, y+1/2, -z+1/2'
'-x, -y, -z'
'x-1/2, -y-1/2, z-1/2'

loop_
_atom_site_label
_atom_site_type_symbol
_atom_site_fract_x
_atom_site_fract_y
_atom_site_fract_z
_atom_site_U_iso_or_equiv
_atom_site_adp_type
_atom_site_occupancy
_atom_site_symmetry_multiplicity
_atom_site_calc_flag
_atom_site_refinement_flags
_atom_site_disorder_assembly
_atom_site_disorder_group
Mn1 Mn 0.73180(5) 0.84495(3) 0.21135(2) 0.02445(19) Uani 1 1 d . . .
Mn2 Mn 0.58870(5) 0.68819(3) 0.12378(2) 0.02242(19) Uani 1 1 d . . .
N1 N 0.5952(3) 0.90329(15) 0.14050(13) 0.0261(7) Uani 1 1 d . . .
N2 N 0.4401(3) 0.81484(15) 0.14595(13) 0.0260(7) Uani 1 1 d . . .
N3 N 0.8412(3) 0.95207(16) 0.18651(13) 0.0259(7) Uani 1 1 d . . .
N4 N 0.6576(3) 0.92860(16) 0.27354(13) 0.0293(7) Uani 1 1 d . . .
N5 N 0.9450(3) 0.83662(16) 0.24654(14) 0.0313(7) Uani 1 1 d . . .
N6 N 0.3610(3) 0.66430(16) 0.11803(13) 0.0263(7) Uani 1 1 d . . .
N7 N 0.5615(3) 0.56972(16) 0.10479(13) 0.0275(7) Uani 1 1 d . . .
N8 N 0.5054(3) 0.73139(16) 0.03368(13) 0.0292(7) Uani 1 1 d . . .
C1 C 0.6324(4) 0.96505(19) 0.11990(16) 0.0278(8) Uani 1 1 d . . .
C2 C 0.5444(4) 1.0099(2) 0.08423(17) 0.0361(9) Uani 1 1 d . . .
H2B H 0.5746 1.0539 0.0697 0.043 Uiso 1 1 calc R . .
C3 C 0.4161(4) 0.9893(2) 0.07108(18) 0.0391(10) Uani 1 1 d . . .
H3A H 0.3555 1.0194 0.0484 0.047 Uiso 1 1 calc R . .
C4 C 0.2454(4) 0.8955(2) 0.08002(17) 0.0354(9) Uani 1 1 d . . .
H4A H 0.1792 0.9227 0.0577 0.043 Uiso 1 1 calc R . .
C5 C 0.2157(4) 0.8296(2) 0.10105(18) 0.0329(9) Uani 1 1 d . . .
H5A H 0.1290 0.8105 0.0937 0.039 Uiso 1 1 calc R . .
C6 C 0.3172(3) 0.7904(2) 0.13407(16) 0.0288(9) Uani 1 1 d . . .
C7 C 0.4678(3) 0.88008(19) 0.12596(15) 0.0253(8) Uani 1 1 d . . .
C8 C 0.3746(4) 0.9229(2) 0.09152(16) 0.0291(8) Uani 1 1 d . . .
C9 C 0.7764(4) 0.9864(2) 0.13224(17) 0.0330(9) Uani 1 1 d . . .
H9A H 0.8251 0.9738 0.0968 0.040 Uiso 1 1 calc R . .
H9B H 0.7815 1.0386 0.1374 0.040 Uiso 1 1 calc R . .
C10 C 0.8372(3) 0.99851(19) 0.24021(17) 0.0299(9) Uani 1 1 d . . .
H10A H 0.8542 1.0481 0.2284 0.036 Uiso 1 1 calc R . .
H10B H 0.9087 0.9843 0.2710 0.036 Uiso 1 1 calc R . .
C11 C 0.7063(4) 0.99486(19) 0.26753(16) 0.0270(8) Uani 1 1 d . . .
C12 C 0.6449(4) 1.0537(2) 0.28944(17) 0.0340(9) Uani 1 1 d . . .
H12A H 0.6786 1.0999 0.2832 0.041 Uiso 1 1 calc R . .
C13 C 0.5338(4) 1.0443(2) 0.3205(2) 0.0442(11) Uani 1 1 d . . .
H13A H 0.4910 1.0841 0.3366 0.053 Uiso 1 1 calc R . .
C14 C 0.4853(4) 0.9771(2) 0.3282(2) 0.0454(11) Uani 1 1 d . . .
H14A H 0.4097 0.9696 0.3501 0.055 Uiso 1 1 calc R . .
C15 C 0.5491(4) 0.9204(2) 0.30311(18) 0.0379(10) Uani 1 1 d . . .
H15A H 0.5142 0.8740 0.3072 0.045 Uiso 1 1 calc R . .
C16 C 0.9794(3) 0.9327(2) 0.17743(16) 0.0312(9) Uani 1 1 d . . .
H16A H 1.0352 0.9759 0.1792 0.037 Uiso 1 1 calc R . .
H16B H 0.9833 0.9111 0.1369 0.037 Uiso 1 1 calc R . .
C17 C 1.0328(4) 0.8812(2) 0.22493(16) 0.0297(9) Uani 1 1 d . . .
C18 C 1.1669(4) 0.8775(2) 0.24311(17) 0.0374(10) Uani 1 1 d . . .
H18A H 1.2271 0.9106 0.2282 0.045 Uiso 1 1 calc R . .
C19 C 1.2120(4) 0.8249(3) 0.2834(2) 0.0479(11) Uani 1 1 d . . .
H19A H 1.3038 0.8205 0.2955 0.058 Uiso 1 1 calc R . .
C20 C 1.1213(4) 0.7788(2) 0.3055(2) 0.0482(11) Uani 1 1 d . . .
H20A H 1.1495 0.7426 0.3335 0.058 Uiso 1 1 calc R . .
C21 C 0.9889(4) 0.7865(2) 0.28617(18) 0.0394(10) Uani 1 1 d . . .
H21A H 0.9264 0.7551 0.3015 0.047 Uiso 1 1 calc R . .
C22 C 0.2919(3) 0.71603(19) 0.15481(17) 0.0299(9) Uani 1 1 d . . .
H22A H 0.3241 0.7109 0.1980 0.036 Uiso 1 1 calc R . .
H22B H 0.1954 0.7064 0.1508 0.036 Uiso 1 1 calc R . .
C23 C 0.3484(3) 0.59190(19) 0.14300(17) 0.0297(9) Uani 1 1 d . . .
H23A H 0.2568 0.5745 0.1333 0.036 Uiso 1 1 calc R . .
H23B H 0.3651 0.5935 0.1876 0.036 Uiso 1 1 calc R . .
C24 C 0.4446(3) 0.5415(2) 0.11758(15) 0.0281(8) Uani 1 1 d . . .
C25 C 0.4164(4) 0.4696(2) 0.10998(19) 0.0406(10) Uani 1 1 d . . .
H25A H 0.3321 0.4514 0.1181 0.049 Uiso 1 1 calc R . .
C26 C 0.5126(4) 0.4249(2) 0.09048(19) 0.0456(11) Uani 1 1 d . . .
H26A H 0.4960 0.3755 0.0856 0.055 Uiso 1 1 calc R . .
C27 C 0.6335(4) 0.4534(2) 0.07827(18) 0.0412(10) Uani 1 1 d . . .
H27A H 0.7018 0.4237 0.0654 0.049 Uiso 1 1 calc R . .
C28 C 0.6537(4) 0.5254(2) 0.08497(16) 0.0331(9) Uani 1 1 d . . .
H28A H 0.7360 0.5448 0.0752 0.040 Uiso 1 1 calc R . .
C29 C 0.3069(4) 0.6658(2) 0.05391(18) 0.0367(10) Uani 1 1 d . . .
H29A H 0.2119 0.6789 0.0521 0.044 Uiso 1 1 calc R . .
H29B H 0.3131 0.6176 0.0366 0.044 Uiso 1 1 calc R . .
C30 C 0.3787(4) 0.7173(2) 0.01593(16) 0.0313(9) Uani 1 1 d . . .
C31 C 0.3162(4) 0.7454(2) -0.03730(18) 0.0405(10) Uani 1 1 d . . .
H31A H 0.2262 0.7344 -0.0492 0.049 Uiso 1 1 calc R . .
C32 C 0.3877(5) 0.7892(2) -0.07224(19) 0.0511(12) Uani 1 1 d . . .
H32A H 0.3471 0.8092 -0.1085 0.061 Uiso 1 1 calc R . .
C33 C 0.5179(5) 0.8040(2) -0.05436(18) 0.0453(11) Uani 1 1 d . . .
H33A H 0.5686 0.8339 -0.0781 0.054 Uiso 1 1 calc R . .
C34 C 0.5745(4) 0.7744(2) -0.00062(17) 0.0370(10) Uani 1 1 d . . .
H34A H 0.6644 0.7849 0.0121 0.044 Uiso 1 1 calc R . .
S1 S 0.60084(9) 0.70261(5) 0.27688(4) 0.0253(2) Uani 1 1 d . . .
O1 O 0.6592(3) 0.77389(14) 0.27199(11) 0.0414(7) Uani 1 1 d . . .
O2 O 0.5915(2) 0.66829(13) 0.21622(10) 0.0275(6) Uani 1 1 d . . .
O3 O 0.6841(3) 0.65994(15) 0.31889(12) 0.0469(8) Uani 1 1 d . . .
O4 O 0.4684(3) 0.71022(17) 0.29655(13) 0.0504(8) Uani 1 1 d . . .
S2 S 0.85814(8) 0.73368(5) 0.10952(4) 0.0276(2) Uani 1 1 d . . .
O5 O 0.7498(2) 0.76938(14) 0.14101(11) 0.0320(6) Uani 1 1 d . . .
O6 O 0.7882(3) 0.67110(14) 0.08154(13) 0.0411(7) Uani 1 1 d . . .
O7 O 0.9656(3) 0.71374(15) 0.15257(14) 0.0448(7) Uani 1 1 d . . .
O8 O 0.9014(3) 0.78109(18) 0.06348(13) 0.0541(9) Uani 1 1 d . . .
O1SA O 0.2014(6) 0.5891(3) 0.2996(3) 0.0862(17) Uiso 0.70 1 d P . .
O1SB O 0.2733(12) 0.6210(7) 0.3407(6) 0.075(3) Uiso 0.30 1 d P . .
C1S C 0.3424(5) 0.5806(3) 0.2963(2) 0.0556(12) Uiso 1 1 d . . .
O2S O 0.1310(10) 0.5082(6) 0.0311(5) 0.118(3) Uiso 0.50 1 d P . .
C2S C 0.0000 0.5000 0.0000 0.158(5) Uiso 1 2 d S . .
O3SA O 0.8119(7) 0.6487(4) -0.0457(3) 0.109(2) Uiso 0.75 1 d P . .
C3SA C 0.9012(8) 0.6927(4) -0.0676(4) 0.069(2) Uiso 0.75 1 d P . .
O3SB O 0.984(2) 0.6849(12) -0.0350(10) 0.115(7) Uiso 0.25 1 d P . .
C3SB C 0.900(3) 0.6297(18) -0.0222(14) 0.103(9) Uiso 0.25 1 d P . .
C4S C 0.9424(6) 0.9071(4) -0.0423(3) 0.092(2) Uiso 1 1 d D . .
O4SA O 1.0337(17) 0.8574(9) -0.0541(9) 0.086(6) Uiso 0.20 1 d PD . .
O4SB O 0.8317(9) 0.9062(5) -0.0091(4) 0.063(3) Uiso 0.40 1 d PD . .
O4SC O 0.8802(12) 0.9157(6) 0.0087(4) 0.084(4) Uiso 0.40 1 d PD . .

loop_
_atom_site_aniso_label
_atom_site_aniso_U_11
_atom_site_aniso_U_22
_atom_site_aniso_U_33
_atom_site_aniso_U_23
_atom_site_aniso_U_13
_atom_site_aniso_U_12
Mn1 0.0269(3) 0.0189(3) 0.0273(3) -0.0022(2) 0.0006(2) -0.0025(2)
Mn2 0.0218(3) 0.0226(3) 0.0226(3) -0.0002(2) -0.0002(2) -0.0039(2)
N1 0.0258(16) 0.0242(18) 0.0279(16) -0.0013(13) 0.0006(13) 0.0015(13)
N2 0.0229(16) 0.0250(18) 0.0302(17) -0.0028(13) 0.0031(13) 0.0008(13)
N3 0.0236(16) 0.0250(17) 0.0290(16) -0.0026(13) 0.0023(13) -0.0020(12)
N4 0.0300(17) 0.0275(18) 0.0307(17) -0.0016(14) 0.0048(14) -0.0037(14)
N5 0.0312(17) 0.0278(18) 0.0346(18) -0.0019(15) 0.0009(14) -0.0022(14)
N6 0.0237(16) 0.0281(17) 0.0268(16) -0.0027(13) 0.0002(13) -0.0028(13)
N7 0.0291(17) 0.0266(17) 0.0268(16) -0.0035(13) 0.0016(13) -0.0034(14)
N8 0.0325(18) 0.0288(18) 0.0255(16) -0.0010(14) -0.0022(14) 0.0020(14)
C1 0.034(2) 0.024(2) 0.0254(19) -0.0023(16) 0.0059(16) -0.0004(16)
C2 0.044(2) 0.030(2) 0.035(2) 0.0067(18) 0.0047(18) 0.0013(18)
C3 0.039(2) 0.036(2) 0.042(2) 0.0088(19) 0.0009(19) 0.0087(18)
C4 0.027(2) 0.041(3) 0.037(2) -0.0031(18) -0.0048(17) 0.0110(18)
C5 0.024(2) 0.032(2) 0.043(2) -0.0066(18) 0.0008(17) 0.0025(16)
C6 0.023(2) 0.035(2) 0.0289(19) -0.0056(17) 0.0027(16) 0.0049(16)
C7 0.0240(19) 0.027(2) 0.0248(18) -0.0048(16) 0.0030(15) 0.0031(15)
C8 0.030(2) 0.030(2) 0.0265(19) -0.0013(16) -0.0011(16) 0.0065(16)
C9 0.035(2) 0.030(2) 0.035(2) 0.0052(17) 0.0037(17) -0.0032(17)
C10 0.030(2) 0.022(2) 0.038(2) -0.0040(17) 0.0045(17) -0.0061(16)
C11 0.0305(19) 0.023(2) 0.0267(18) -0.0029(16) -0.0025(16) -0.0026(16)
C12 0.034(2) 0.022(2) 0.046(2) -0.0064(17) -0.0004(18) -0.0027(16)
C13 0.037(2) 0.040(3) 0.058(3) -0.019(2) 0.012(2) 0.0033(19)
C14 0.043(2) 0.042(3) 0.055(3) -0.010(2) 0.022(2) -0.005(2)
C15 0.038(2) 0.032(2) 0.046(2) -0.0026(19) 0.0126(19) -0.0079(18)
C16 0.028(2) 0.034(2) 0.032(2) -0.0044(17) 0.0070(16) -0.0018(16)
C17 0.031(2) 0.029(2) 0.030(2) -0.0095(17) 0.0038(16) 0.0000(17)
C18 0.032(2) 0.041(3) 0.040(2) -0.008(2) 0.0065(18) -0.0033(18)
C19 0.032(2) 0.058(3) 0.052(3) -0.003(2) -0.005(2) 0.009(2)
C20 0.049(3) 0.047(3) 0.047(3) 0.005(2) -0.005(2) 0.010(2)
C21 0.038(2) 0.036(2) 0.043(2) 0.004(2) -0.0058(19) -0.0043(18)
C22 0.0203(19) 0.031(2) 0.039(2) -0.0040(17) 0.0040(16) -0.0028(16)
C23 0.026(2) 0.028(2) 0.035(2) -0.0028(17) 0.0018(16) -0.0074(16)
C24 0.032(2) 0.027(2) 0.0262(19) 0.0009(16) 0.0019(16) -0.0047(16)
C25 0.044(2) 0.031(2) 0.048(2) -0.0012(19) 0.006(2) -0.0101(19)
C26 0.060(3) 0.024(2) 0.054(3) -0.007(2) 0.009(2) -0.007(2)
C27 0.051(3) 0.031(2) 0.042(2) -0.0079(19) 0.008(2) 0.007(2)
C28 0.035(2) 0.034(2) 0.031(2) -0.0048(17) 0.0064(17) 0.0028(17)
C29 0.028(2) 0.042(2) 0.038(2) -0.0058(19) -0.0082(17) -0.0060(17)
C30 0.039(2) 0.030(2) 0.024(2) -0.0082(16) -0.0051(17) 0.0064(17)
C31 0.044(2) 0.040(3) 0.034(2) -0.0048(19) -0.0091(19) 0.010(2)
C32 0.074(4) 0.049(3) 0.029(2) 0.006(2) -0.003(2) 0.024(2)
C33 0.062(3) 0.042(3) 0.032(2) 0.0100(19) 0.006(2) 0.011(2)
C34 0.045(2) 0.035(2) 0.031(2) 0.0054(18) 0.0055(19) 0.0035(19)
S1 0.0316(5) 0.0199(5) 0.0240(5) 0.0001(4) 0.0001(4) -0.0016(4)
O1 0.069(2) 0.0234(15) 0.0323(15) -0.0023(12) 0.0091(14) -0.0124(13)
O2 0.0348(14) 0.0231(14) 0.0239(13) -0.0016(10) -0.0015(11) -0.0001(11)
O3 0.069(2) 0.0300(16) 0.0374(16) -0.0026(13) -0.0240(15) 0.0064(14)
O4 0.0418(17) 0.064(2) 0.0480(18) -0.0087(16) 0.0177(14) 0.0004(15)
S2 0.0234(5) 0.0255(5) 0.0347(5) -0.0052(4) 0.0060(4) -0.0043(4)
O5 0.0233(13) 0.0354(15) 0.0376(14) -0.0114(12) 0.0036(11) -0.0009(11)
O6 0.0297(15) 0.0343(16) 0.0605(19) -0.0205(14) 0.0108(13) -0.0082(12)
O7 0.0254(14) 0.0398(17) 0.068(2) -0.0001(15) -0.0054(14) 0.0013(12)
O8 0.0517(19) 0.071(2) 0.0400(17) 0.0069(16) 0.0098(14) -0.0321(16)

loop_
_atom_type_symbol
_atom_type_description
_atom_type_scat_dispersion_real
_atom_type_scat_dispersion_imag
_atom_type_scat_source
C C 0.0033 0.0016 'International Tables Vol C Tables 4.2.6.8 and 6.1.1.4'
H H 0.0000 0.0000 'International Tables Vol C Tables 4.2.6.8 and 6.1.1.4'
N N 0.0061 0.0033 'International Tables Vol C Tables 4.2.6.8 and 6.1.1.4'
O O 0.0106 0.0060 'International Tables Vol C Tables 4.2.6.8 and 6.1.1.4'
S S 0.1246 0.1234 'International Tables Vol C Tables 4.2.6.8 and 6.1.1.4'
Mn Mn 0.3368 0.7283 'International Tables Vol C Tables 4.2.6.8 and 6.1.1.4'

loop_
_geom_angle_atom_site_label_1
_geom_angle_atom_site_label_2
_geom_angle_atom_site_label_3
_geom_angle
_geom_angle_site_symmetry_1
_geom_angle_site_symmetry_3
_geom_angle_publ_flag
O1 Mn1 O5 95.69(10) . . ?
O1 Mn1 N5 96.35(12) . . ?
O5 Mn1 N5 94.07(10) . . ?
O1 Mn1 N4 84.38(11) . . ?
O5 Mn1 N4 164.63(10) . . ?
N5 Mn1 N4 101.20(11) . . ?
O1 Mn1 N1 122.00(11) . . ?
O5 Mn1 N1 84.33(10) . . ?
N5 Mn1 N1 141.62(11) . . ?
N4 Mn1 N1 82.66(10) . . ?
O1 Mn1 N3 152.95(10) . . ?
O5 Mn1 N3 109.09(10) . . ?
N5 Mn1 N3 71.84(11) . . ?
N4 Mn1 N3 74.62(10) . . ?
N1 Mn1 N3 72.57(10) . . ?
O2 Mn2 O5 90.22(9) . . ?
O2 Mn2 N8 155.67(10) . . ?
O5 Mn2 N8 96.79(10) . . ?
O2 Mn2 N7 89.84(10) . . ?
O5 Mn2 N7 140.55(10) . . ?
N8 Mn2 N7 99.13(11) . . ?
O2 Mn2 O6 115.54(10) . . ?
O5 Mn2 O6 61.27(9) . . ?
N8 Mn2 O6 88.08(11) . . ?
N7 Mn2 O6 83.41(10) . . ?
O2 Mn2 N6 87.31(10) . . ?
O5 Mn2 N6 146.91(10) . . ?
N8 Mn2 N6 74.13(11) . . ?
N7 Mn2 N6 72.47(10) . . ?
O6 Mn2 N6 146.88(10) . . ?
O2 Mn2 S2 102.91(7) . . ?
O5 Mn2 S2 30.83(6) . . ?
N8 Mn2 S2 94.76(8) . . ?
N7 Mn2 S2 111.66(8) . . ?
O6 Mn2 S2 30.56(6) . . ?
N6 Mn2 S2 168.79(8) . . ?
C1 N1 C7 119.3(3) . . ?
C1 N1 Mn1 119.3(2) . . ?
C7 N1 Mn1 120.7(2) . . ?
C6 N2 C7 117.9(3) . . ?
C9 N3 C16 111.2(3) . . ?
C9 N3 C10 111.0(3) . . ?
C16 N3 C10 110.2(3) . . ?
C9 N3 Mn1 112.1(2) . . ?
C16 N3 Mn1 106.5(2) . . ?
C10 N3 Mn1 105.7(2) . . ?
C15 N4 C11 118.5(3) . . ?
C15 N4 Mn1 123.1(2) . . ?
C11 N4 Mn1 116.2(2) . . ?
C17 N5 C21 118.8(3) . . ?
C17 N5 Mn1 118.7(2) . . ?
C21 N5 Mn1 122.4(3) . . ?
C29 N6 C23 109.8(3) . . ?
C29 N6 C22 111.2(3) . . ?
C23 N6 C22 110.0(3) . . ?
C29 N6 Mn2 109.5(2) . . ?
C23 N6 Mn2 105.7(2) . . ?
C22 N6 Mn2 110.5(2) . . ?
C24 N7 C28 117.7(3) . . ?
C24 N7 Mn2 116.2(2) . . ?
C28 N7 Mn2 126.0(2) . . ?
C30 N8 C34 118.9(3) . . ?
C30 N8 Mn2 118.0(2) . . ?
C34 N8 Mn2 123.0(3) . . ?
N1 C1 C2 122.4(3) . . ?
N1 C1 C9 118.1(3) . . ?
C2 C1 C9 119.5(3) . . ?
C3 C2 C1 119.5(4) . . ?
C2 C3 C8 119.3(4) . . ?
C5 C4 C8 119.8(3) . . ?
C4 C5 C6 118.6(3) . . ?
N2 C6 C5 123.1(3) . . ?
N2 C6 C22 116.2(3) . . ?
C5 C6 C22 120.6(3) . . ?
N2 C7 N1 115.5(3) . . ?
N2 C7 C8 123.4(3) . . ?
N1 C7 C8 121.0(3) . . ?
C3 C8 C4 124.4(3) . . ?
C3 C8 C7 118.5(3) . . ?
C4 C8 C7 117.1(3) . . ?
N3 C9 C1 112.8(3) . . ?
N3 C10 C11 112.3(3) . . ?
N4 C11 C12 122.0(3) . . ?
N4 C11 C10 114.9(3) . . ?
C12 C11 C10 122.9(3) . . ?
C13 C12 C11 118.9(4) . . ?
C14 C13 C12 119.6(4) . . ?
C13 C14 C15 118.6(4) . . ?
N4 C15 C14 122.4(4) . . ?
N3 C16 C17 110.8(3) . . ?
N5 C17 C18 121.8(4) . . ?
N5 C17 C16 116.5(3) . . ?
C18 C17 C16 121.7(3) . . ?
C17 C18 C19 119.1(4) . . ?
C20 C19 C18 119.1(4) . . ?
C21 C20 C19 118.6(4) . . ?
N5 C21 C20 122.6(4) . . ?
N6 C22 C6 110.2(3) . . ?
N6 C23 C24 111.4(3) . . ?
N7 C24 C25 122.3(3) . . ?
N7 C24 C23 115.8(3) . . ?
C25 C24 C23 121.9(3) . . ?
C26 C25 C24 119.2(4) . . ?
C25 C26 C27 118.8(4) . . ?
C28 C27 C26 119.1(4) . . ?
N7 C28 C27 122.9(4) . . ?
N6 C29 C30 113.0(3) . . ?
N8 C30 C31 122.1(4) . . ?
N8 C30 C29 117.2(3) . . ?
C31 C30 C29 120.6(4) . . ?
C32 C31 C30 118.7(4) . . ?
C33 C32 C31 119.6(4) . . ?
C32 C33 C34 118.9(4) . . ?
N8 C34 C33 121.8(4) . . ?
O3 S1 O4 111.40(19) . . ?
O3 S1 O1 109.74(17) . . ?
O4 S1 O1 108.52(18) . . ?
O3 S1 O2 109.32(16) . . ?
O4 S1 O2 108.84(16) . . ?
O1 S1 O2 108.98(15) . . ?
S1 O1 Mn1 143.21(16) . . ?
S1 O2 Mn2 143.74(16) . . ?
O7 S2 O8 111.93(17) . . ?
O7 S2 O6 112.27(17) . . ?
O8 S2 O6 110.82(18) . . ?
O7 S2 O5 110.40(16) . . ?
O8 S2 O5 108.90(18) . . ?
O6 S2 O5 102.04(14) . . ?
O7 S2 Mn2 121.15(12) . . ?
O8 S2 Mn2 126.79(13) . . ?
O6 S2 Mn2 52.45(10) . . ?
O5 S2 Mn2 49.83(10) . . ?
S2 O5 Mn1 138.34(15) . . ?
S2 O5 Mn2 99.34(13) . . ?
Mn1 O5 Mn2 118.41(11) . . ?
S2 O6 Mn2 96.99(13) . . ?
O1SB O1SA C1S 65.1(7) . . ?
O1SA O1SB C1S 63.1(7) . . ?
O1SA C1S O1SB 51.8(5) . . ?
O2S C2S O2S 179.998(1) 3_565 . ?
C3SB O3SA C3SA 79.7(18) . . ?
O3SB C3SA O3SA 100.5(14) . . ?
O3SB C3SA C3SB 60.3(16) . . ?
O3SA C3SA C3SB 42.1(11) . . ?
C3SA O3SB C3SB 78(2) . . ?
O3SA C3SB O3SB 99(3) . . ?
O3SA C3SB C3SA 58.2(17) . . ?
O3SB C3SB C3SA 42.2(13) . . ?
O4SC C4S O4SA 128.1(12) . . ?
O4SC C4S O4SB 26.5(6) . . ?
O4SA C4S O4SB 133.2(11) . . ?
O4SC O4SB C4S 73.0(10) . . ?
O4SB O4SC C4S 80.5(11) . . ?

loop_
_geom_bond_atom_site_label_1
_geom_bond_atom_site_label_2
_geom_bond_distance
_geom_bond_site_symmetry_2
_geom_bond_publ_flag
Mn1 O1 2.074(3) . ?
Mn1 O5 2.131(2) . ?
Mn1 N5 2.238(3) . ?
Mn1 N4 2.263(3) . ?
Mn1 N1 2.287(3) . ?
Mn1 N3 2.388(3) . ?
Mn2 O2 2.083(2) . ?
Mn2 O5 2.245(2) . ?
Mn2 N8 2.256(3) . ?
Mn2 N7 2.285(3) . ?
Mn2 O6 2.316(3) . ?
Mn2 N6 2.341(3) . ?
Mn2 S2 2.8992(10) . ?
N1 C1 1.317(5) . ?
N1 C7 1.374(4) . ?
N2 C6 1.332(5) . ?
N2 C7 1.344(5) . ?
N3 C9 1.473(5) . ?
N3 C16 1.475(4) . ?
N3 C10 1.481(5) . ?
N4 C15 1.333(5) . ?
N4 C11 1.353(5) . ?
N5 C17 1.340(5) . ?
N5 C21 1.341(5) . ?
N6 C29 1.482(5) . ?
N6 C23 1.482(5) . ?
N6 C22 1.482(5) . ?
N7 C24 1.348(4) . ?
N7 C28 1.352(5) . ?
N8 C30 1.336(5) . ?
N8 C34 1.346(5) . ?
C1 C2 1.421(5) . ?
C1 C9 1.514(5) . ?
C2 C3 1.363(6) . ?
C3 C8 1.406(6) . ?
C4 C5 1.369(6) . ?
C4 C8 1.408(5) . ?
C5 C6 1.419(5) . ?
C6 C22 1.504(5) . ?
C7 C8 1.417(5) . ?
C10 C11 1.503(5) . ?
C11 C12 1.379(5) . ?
C12 C13 1.377(5) . ?
C13 C14 1.375(6) . ?
C14 C15 1.388(6) . ?
C16 C17 1.500(5) . ?
C17 C18 1.385(5) . ?
C18 C19 1.387(6) . ?
C19 C20 1.381(7) . ?
C20 C21 1.381(6) . ?
C23 C24 1.503(5) . ?
C24 C25 1.392(5) . ?
C25 C26 1.383(6) . ?
C26 C27 1.383(6) . ?
C27 C28 1.379(6) . ?
C29 C30 1.511(6) . ?
C30 C31 1.397(5) . ?
C31 C32 1.378(6) . ?
C32 C33 1.373(7) . ?
C33 C34 1.396(6) . ?
S1 O3 1.448(3) . ?
S1 O4 1.450(3) . ?
S1 O1 1.475(3) . ?
S1 O2 1.489(3) . ?
S2 O7 1.437(3) . ?
S2 O8 1.451(3) . ?
S2 O6 1.485(3) . ?
S2 O5 1.506(2) . ?
O1SA O1SB 1.271(13) . ?
O1SA C1S 1.444(7) . ?
O1SB C1S 1.468(13) . ?
O2S C2S 1.451(11) . ?
C2S O2S 1.451(11) 3_565 ?
O3SA C3SB 1.06(3) . ?
O3SA C3SA 1.345(10) . ?
C3SA O3SB 1.07(2) . ?
C3SA C3SB 1.56(3) . ?
O3SB C3SB 1.38(3) . ?
C4S O4SC 1.349(8) . ?
C4S O4SA 1.356(10) . ?
C4S O4SB 1.391(8) . ?
O4SB O4SC 0.629(14) . ?
